data_1567283
loop_
_publ_author_name
'Heck, Joshua'
'Metz, Fabian'
'Buchenau, S\"oren'
'Teubner, Melissa'
'Grimm-Lebsanft, Benjamin'
'Spaniol, Thomas P.'
'Hoffmann, Alexander'
'R\"ubhausen, Michael A.'
'Herres-Pawlis, Sonja'

_publ_section_title
;
 Manipulating electron transfer -- the influence of substituents on novel
 copper guanidine quinolinyl complexes
;
_journal_issue 28
_journal_name_full 'Chemical Science'
_journal_page_first 8274
_journal_page_last 8288
_journal_paper_doi 10.1039/D2SC02910C
_journal_volume 13
_journal_year 2022
_chemical_formula_moiety 'C15 H16 N2 O2'
_chemical_formula_sum 'C15 H16 N2 O2'
_chemical_formula_weight 256.30
_space_group_crystal_system monoclinic
_space_group_IT_number 11
_space_group_name_Hall '-P 2yb'
_space_group_name_H-M_alt 'P 1 21/m 1'
_atom_sites_solution_hydrogens geom
_audit_creation_method SHELXL-2018/3
_audit_update_record
;
2022-01-06 deposited with the CCDC.	2022-07-06 downloaded from the CCDC.
;
_cell_angle_alpha 90
_cell_angle_beta 108.39(3)
_cell_angle_gamma 90
_cell_formula_units_Z 2
_cell_length_a 8.4884(17)
_cell_length_b 6.7183(13)
_cell_length_c 11.755(2)
_cell_measurement_reflns_used 6316
_cell_measurement_temperature 100(2)
_cell_measurement_theta_max 33.56
_cell_measurement_theta_min 2.54
_cell_volume 636.1(2)
_computing_cell_refinement
;
X-Area Recipe 1.36.0.0 (STOE, 2020)
;
_computing_data_collection
;
X-Area Pilatus3_SV 1.31.170.0 (STOE, 2020)
;
_computing_data_reduction
;
X-Area Integrate 1.78.3.0 (STOE, 2020)
X-Area LANA 1.83.8.0 (STOE, 2020)
;
_computing_molecular_graphics SHELXTL
_computing_publication_material
;
STOE & Cie GmbH, X-Area, software package for collecting single-crystal or
multi-domain crystal data on STOE area-detector diffractometers, for image 
processing, for the correction and scaling of reflection intensities and 
for outlier rejection, version 1.90, Darmstadt 2020
;
_computing_structure_refinement 'SHELXL-2018/3 (Sheldrick, 2018)'
_computing_structure_solution 'SHELXT 2014/4 (Sheldrick, 2014)'
_diffrn_ambient_temperature 100
_diffrn_detector Pilatus200K
_diffrn_detector_area_resol_mean 5.81
_diffrn_detector_type 'DECTRIS PILATUS 200K'
_diffrn_measured_fraction_theta_full 0.993
_diffrn_measured_fraction_theta_max 0.931
_diffrn_measurement_details ' 1274 frames, detector distance = 60 mm'
_diffrn_measurement_device 'Eulerian 4-circle diffractometer'
_diffrn_measurement_device_type 'STOE STADIVARI'
_diffrn_measurement_method 'rotation method, \w scans'
_diffrn_radiation_collimation '0.6 mm diameter'
_diffrn_radiation_monochromator 'Graded multilayer mirror'
_diffrn_radiation_polarisn_norm 270
_diffrn_radiation_probe x-ray
_diffrn_radiation_type 'Mo K\a'
_diffrn_radiation_wavelength 0.71073
_diffrn_reflns_av_R_equivalents 0.0258
_diffrn_reflns_av_unetI/netI 0.0399
_diffrn_reflns_Laue_measured_fraction_full 0.993
_diffrn_reflns_Laue_measured_fraction_max 0.931
_diffrn_reflns_limit_h_max 12
_diffrn_reflns_limit_h_min -12
_diffrn_reflns_limit_k_max 10
_diffrn_reflns_limit_k_min -5
_diffrn_reflns_limit_l_max 18
_diffrn_reflns_limit_l_min -18
_diffrn_reflns_number 8322
_diffrn_reflns_point_group_measured_fraction_full 0.993
_diffrn_reflns_point_group_measured_fraction_max 0.931
_diffrn_reflns_theta_full 25.242
_diffrn_reflns_theta_max 33.797
_diffrn_reflns_theta_min 2.529
_diffrn_source 'Genix Mo'
_diffrn_source_current 1.000
_diffrn_source_power 0.050
_diffrn_source_voltage 50
_exptl_absorpt_coefficient_mu 0.090
_exptl_absorpt_correction_T_max 0.9896
_exptl_absorpt_correction_T_min 0.3529
_exptl_absorpt_correction_type multi-scan
_exptl_absorpt_process_details
;
STOE X-Red32, absorption correction by Gaussian integration, analogous to
P. Coppens, "The Evaluation of Absorption and Extinction in Single-Crystal
Structure Analysis", published in: F. R. Ahmed (Editor), "Crystallographic
Computing", Munksgaard, Copenhagen (1970), 255 - 270. Afterwards scaling of
reflection intensities was performed within STOE LANA. J. Koziskova, F. Hahn,
J. Richter, J. Kozisek, Acta Chimica Slovaca, vol. 9, no. 2, 2016, pp. 136-140.
;
_exptl_crystal_colour colorless
_exptl_crystal_density_diffrn 1.338
_exptl_crystal_description block
_exptl_crystal_F_000 272
_exptl_crystal_size_max 0.150
_exptl_crystal_size_mid 0.147
_exptl_crystal_size_min 0.140
_refine_diff_density_max 0.444
_refine_diff_density_min -0.272
_refine_diff_density_rms 0.054
_refine_ls_extinction_method none
_refine_ls_goodness_of_fit_ref 1.021
_refine_ls_hydrogen_treatment constr
_refine_ls_matrix_type full
_refine_ls_number_parameters 106
_refine_ls_number_reflns 2549
_refine_ls_number_restraints 0
_refine_ls_restrained_S_all 1.021
_refine_ls_R_factor_all 0.0645
_refine_ls_R_factor_gt 0.0412
_refine_ls_shift/su_max 0.000
_refine_ls_shift/su_mean 0.000
_refine_ls_structure_factor_coef Fsqd
_refine_ls_weighting_details 'w=1/[\s^2^(Fo^2^)+(0.0685P)^2^] where P=(Fo^2^+2Fc^2^)/3'
_refine_ls_weighting_scheme calc
_refine_ls_wR_factor_gt 0.1132
_refine_ls_wR_factor_ref 0.1213
_reflns_Friedel_coverage 0.000
_reflns_number_gt 1748
_reflns_number_total 2549
_reflns_threshold_expression 'I > 2\s(I)'
_cod_data_source_file d2sc02910c2.cif
_cod_data_source_block 2cycloHexyl8NO2Qu
_cod_original_sg_symbol_H-M 'P 21/m'
_cod_database_code 1567283
_shelx_shelxl_version_number 2018/3
_shelx_space_group_comment
;
The symmetry employed for this shelxl refinement is uniquely defined
by the following loop, which should always be used as a source of
symmetry information in preference to the above space-group names.
They are only intended as comments.
;
_shelx_estimated_absorpt_t_min 0.987
_shelx_estimated_absorpt_t_max 0.987

loop_
_space_group_symop_operation_xyz
'x, y, z'
'-x, y+1/2, -z'
'-x, -y, -z'
'x, -y-1/2, z'

loop_
_atom_site_label
_atom_site_type_symbol
_atom_site_fract_x
_atom_site_fract_y
_atom_site_fract_z
_atom_site_U_iso_or_equiv
_atom_site_adp_type
_atom_site_occupancy
_atom_site_site_symmetry_order
_atom_site_calc_flag
_atom_site_refinement_flags_posn
_atom_site_refinement_flags_adp
_atom_site_refinement_flags_occupancy
_atom_site_disorder_assembly
_atom_site_disorder_group
O1 O 0.98591(9) 0.41104(12) 0.63124(7) 0.0347(2) Uani 1 1 d . . . . .
N2 N 0.91730(13) 0.250000 0.60336(9) 0.0195(2) Uani 1 2 d S T P . .
C2 C 0.38979(16) 0.250000 0.70738(11) 0.0149(2) Uani 1 2 d S T P . .
H2 H 0.312151 0.250000 0.750526 0.018 Uiso 1 2 calc R U P . .
C3 C 0.33524(15) 0.250000 0.58496(11) 0.0155(2) Uani 1 2 d S T P . .
H3 H 0.219712 0.250000 0.542367 0.019 Uiso 1 2 calc R U P . .
C4 C 0.45277(15) 0.250000 0.52232(10) 0.0128(2) Uani 1 2 d S T P . .
C5 C 0.40878(15) 0.250000 0.39544(10) 0.0155(2) Uani 1 2 d S T P . .
H5 H 0.295035 0.250000 0.348153 0.019 Uiso 1 2 calc R U P . .
C6 C 0.52941(16) 0.250000 0.34064(11) 0.0165(2) Uani 1 2 d S T P . .
H6 H 0.498353 0.250000 0.255601 0.020 Uiso 1 2 calc R U P . .
C7 C 0.69916(17) 0.250000 0.40904(11) 0.0171(3) Uani 1 2 d S T P . .
H7 H 0.782558 0.250000 0.370892 0.021 Uiso 1 2 calc R U P . .
C8 C 0.74097(15) 0.250000 0.53072(10) 0.0142(2) Uani 1 2 d S T P . .
C9 C 0.62272(15) 0.250000 0.59278(10) 0.0118(2) Uani 1 2 d S T P . .
C10 C 0.62711(15) 0.250000 0.90561(10) 0.0145(2) Uani 1 2 d S T P . .
H10 H 0.529526 0.250001 0.935966 0.017 Uiso 1 2 calc R U P . .
C11 C 0.73077(12) 0.43751(12) 0.95329(8) 0.0194(2) Uani 1 1 d . . . . .
H11A H 0.821784 0.446389 0.917651 0.023 Uiso 1 1 calc R U . . .
H11B H 0.659683 0.556649 0.927966 0.023 Uiso 1 1 calc R U . . .
C12 C 0.80452(13) 0.43662(13) 1.08958(8) 0.0209(2) Uani 1 1 d . . . . .
H12A H 0.713719 0.443050 1.125536 0.025 Uiso 1 1 calc R U . . .
H12B H 0.875222 0.555844 1.115803 0.025 Uiso 1 1 calc R U . . .
C13 C 0.90796(17) 0.250000 1.13397(11) 0.0188(3) Uani 1 2 d S T P . .
H13A H 1.005245 0.250001 1.104663 0.023 Uiso 1 2 calc R U P . .
H13B H 0.949154 0.250000 1.222704 0.023 Uiso 1 2 calc R U P . .
N1 N 0.67743(12) 0.250000 0.71494(8) 0.0129(2) Uani 1 2 d S T P . .
C1 C 0.56314(15) 0.250000 0.77021(10) 0.0131(2) Uani 1 2 d S T P . .

loop_
_atom_site_aniso_label
_atom_site_aniso_U_11
_atom_site_aniso_U_22
_atom_site_aniso_U_33
_atom_site_aniso_U_23
_atom_site_aniso_U_13
_atom_site_aniso_U_12
O1 0.0175(4) 0.0434(5) 0.0398(5) -0.0203(4) 0.0042(3) -0.0077(3)
N2 0.0127(5) 0.0337(6) 0.0130(5) 0.000 0.0055(4) 0.000
C2 0.0133(6) 0.0147(5) 0.0180(6) 0.000 0.0068(4) 0.000
C3 0.0111(5) 0.0157(5) 0.0185(6) 0.000 0.0028(4) 0.000
C4 0.0119(5) 0.0110(5) 0.0139(5) 0.000 0.0019(4) 0.000
C5 0.0150(6) 0.0147(5) 0.0130(5) 0.000 -0.0010(4) 0.000
C6 0.0194(6) 0.0165(5) 0.0109(5) 0.000 0.0010(4) 0.000
C7 0.0177(6) 0.0210(6) 0.0135(5) 0.000 0.0061(5) 0.000
C8 0.0115(5) 0.0173(5) 0.0128(5) 0.000 0.0026(4) 0.000
C9 0.0111(5) 0.0123(5) 0.0115(5) 0.000 0.0029(4) 0.000
C10 0.0143(6) 0.0181(6) 0.0123(5) 0.000 0.0059(4) 0.000
C11 0.0272(5) 0.0133(4) 0.0153(4) -0.0002(3) 0.0033(4) 0.0011(3)
C12 0.0280(5) 0.0180(4) 0.0146(4) -0.0039(3) 0.0035(4) 0.0010(4)
C13 0.0200(6) 0.0205(6) 0.0139(6) 0.000 0.0024(5) 0.000
N1 0.0126(5) 0.0154(5) 0.0104(4) 0.000 0.0032(4) 0.000
C1 0.0138(6) 0.0109(5) 0.0143(5) 0.000 0.0042(4) 0.000

loop_
_atom_type_symbol
_atom_type_description
_atom_type_scat_dispersion_real
_atom_type_scat_dispersion_imag
_atom_type_scat_source
C C 0.0033 0.0016 'International Tables Vol C Tables 4.2.6.8 and 6.1.1.4'
H H 0.0000 0.0000 'International Tables Vol C Tables 4.2.6.8 and 6.1.1.4'
N N 0.0061 0.0033 'International Tables Vol C Tables 4.2.6.8 and 6.1.1.4'
O O 0.0106 0.0060 'International Tables Vol C Tables 4.2.6.8 and 6.1.1.4'

loop_
_geom_angle_atom_site_label_1
_geom_angle_atom_site_label_2
_geom_angle_atom_site_label_3
_geom_angle
_geom_angle_site_symmetry_1
_geom_angle_site_symmetry_3
_geom_angle_publ_flag
O1 N2 O1 124.34(12) 4_565 . ?
O1 N2 C8 117.83(6) 4_565 . ?
O1 N2 C8 117.83(6) . . ?
C3 C2 C1 119.89(12) . . ?
C3 C2 H2 120.1 . . ?
C1 C2 H2 120.1 . . ?
C2 C3 C4 119.22(12) . . ?
C2 C3 H3 120.4 . . ?
C4 C3 H3 120.4 . . ?
C3 C4 C5 123.52(11) . . ?
C3 C4 C9 116.76(11) . . ?
C5 C4 C9 119.71(11) . . ?
C6 C5 C4 120.40(11) . . ?
C6 C5 H5 119.8 . . ?
C4 C5 H5 119.8 . . ?
C5 C6 C7 120.80(11) . . ?
C5 C6 H6 119.6 . . ?
C7 C6 H6 119.6 . . ?
C8 C7 C6 118.66(12) . . ?
C8 C7 H7 120.7 . . ?
C6 C7 H7 120.7 . . ?
C7 C8 C9 123.35(11) . . ?
C7 C8 N2 119.37(11) . . ?
C9 C8 N2 117.27(10) . . ?
N1 C9 C8 118.81(11) . . ?
N1 C9 C4 124.12(11) . . ?
C8 C9 C4 117.07(10) . . ?
C1 C10 C11 110.99(7) . 4_565 ?
C1 C10 C11 110.99(7) . . ?
C11 C10 C11 110.03(10) 4_565 . ?
C1 C10 H10 108.2 . . ?
C11 C10 H10 108.2 4_565 . ?
C11 C10 H10 108.2 . . ?
C12 C11 C10 112.20(8) . . ?
C12 C11 H11A 109.2 . . ?
C10 C11 H11A 109.2 . . ?
C12 C11 H11B 109.2 . . ?
C10 C11 H11B 109.2 . . ?
H11A C11 H11B 107.9 . . ?
C11 C12 C13 111.34(8) . . ?
C11 C12 H12A 109.4 . . ?
C13 C12 H12A 109.4 . . ?
C11 C12 H12B 109.4 . . ?
C13 C12 H12B 109.4 . . ?
H12A C12 H12B 108.0 . . ?
C12 C13 C12 110.58(11) 4_565 . ?
C12 C13 H13A 109.5 4_565 . ?
C12 C13 H13A 109.5 . . ?
C12 C13 H13B 109.5 4_565 . ?
C12 C13 H13B 109.5 . . ?
H13A C13 H13B 108.1 . . ?
C1 N1 C9 117.20(10) . . ?
N1 C1 C2 122.81(11) . . ?
N1 C1 C10 116.13(11) . . ?
C2 C1 C10 121.05(11) . . ?

loop_
_geom_bond_atom_site_label_1
_geom_bond_atom_site_label_2
_geom_bond_distance
_geom_bond_site_symmetry_2
_geom_bond_publ_flag
O1 N2 1.2234(9) . ?
N2 C8 1.4707(16) . ?
C2 C3 1.3655(17) . ?
C2 C1 1.4230(17) . ?
C2 H2 0.9500 . ?
C3 C4 1.4146(18) . ?
C3 H3 0.9500 . ?
C4 C5 1.4187(16) . ?
C4 C9 1.4188(16) . ?
C5 C6 1.3710(18) . ?
C5 H5 0.9500 . ?
C6 C7 1.4113(18) . ?
C6 H6 0.9500 . ?
C7 C8 1.3607(16) . ?
C7 H7 0.9500 . ?
C8 C9 1.4148(17) . ?
C9 N1 1.3626(14) . ?
C10 C1 1.5109(16) . ?
C10 C11 1.5376(11) 4_565 ?
C10 C11 1.5376(11) . ?
C10 H10 1.0000 . ?
C11 C12 1.5250(13) . ?
C11 H11A 0.9900 . ?
C11 H11B 0.9900 . ?
C12 C13 1.5252(12) . ?
C12 H12A 0.9900 . ?
C12 H12B 0.9900 . ?
C13 H13A 0.9900 . ?
C13 H13B 0.9900 . ?
N1 C1 1.3270(16) . ?

loop_
_geom_torsion_atom_site_label_1
_geom_torsion_atom_site_label_2
_geom_torsion_atom_site_label_3
_geom_torsion_atom_site_label_4
_geom_torsion
_geom_torsion_site_symmetry_1
_geom_torsion_site_symmetry_2
_geom_torsion_site_symmetry_3
_geom_torsion_site_symmetry_4
_geom_torsion_publ_flag
C1 C2 C3 C4 0.000(1) . . . . ?
C2 C3 C4 C5 180.000(0) . . . . ?
C2 C3 C4 C9 0.000(1) . . . . ?
C3 C4 C5 C6 180.000(0) . . . . ?
C9 C4 C5 C6 0.000(0) . . . . ?
C4 C5 C6 C7 0.000(0) . . . . ?
C5 C6 C7 C8 0.000(0) . . . . ?
C6 C7 C8 C9 0.000(0) . . . . ?
C6 C7 C8 N2 180.000(0) . . . . ?
O1 N2 C8 C7 -89.77(9) 4_565 . . . ?
O1 N2 C8 C7 89.77(9) . . . . ?
O1 N2 C8 C9 90.23(9) 4_565 . . . ?
O1 N2 C8 C9 -90.23(9) . . . . ?
C7 C8 C9 N1 180.000(0) . . . . ?
N2 C8 C9 N1 0.000(0) . . . . ?
C7 C8 C9 C4 0.000(0) . . . . ?
N2 C8 C9 C4 180.000(0) . . . . ?
C3 C4 C9 N1 0.000(0) . . . . ?
C5 C4 C9 N1 180.000(0) . . . . ?
C3 C4 C9 C8 180.000(0) . . . . ?
C5 C4 C9 C8 0.000(0) . . . . ?
C1 C10 C11 C12 -177.05(8) . . . . ?
C11 C10 C11 C12 -53.81(13) 4_565 . . . ?
C10 C11 C12 C13 55.80(12) . . . . ?
C11 C12 C13 C12 -56.18(14) . . . 4_565 ?
C8 C9 N1 C1 180.000(0) . . . . ?
C4 C9 N1 C1 0.000(1) . . . . ?
C9 N1 C1 C2 0.000(1) . . . . ?
C9 N1 C1 C10 180.000(0) . . . . ?
C3 C2 C1 N1 0.000(1) . . . . ?
C3 C2 C1 C10 180.000(1) . . . . ?
C11 C10 C1 N1 -61.34(7) 4_565 . . . ?
C11 C10 C1 N1 61.34(7) . . . . ?
C11 C10 C1 C2 118.66(7) 4_565 . . . ?
C11 C10 C1 C2 -118.66(7) . . . . ?
